data_4307332
loop_
_publ_author_name
'Aaron K. Justice'
'Giuseppe Zampella'
'Luca De Gioia'
'Thomas B. Rauchfuss'
'Jarl Ivar van der Vlugt'
'Scott R. Wilson'

_publ_contact_author
; 
Scott R. Wilson 
University of Illinois 
School of Chemical Sciences, Box 59-1 
505 South Mathews Avenue 
Urbana, Illinois  61801 
USA 
;
_publ_contact_author_email srwilson@uiuc.edu
_publ_contact_author_fax '1  217 244 8068'
_publ_contact_author_phone '1  217 244 1708'
_publ_section_title
;
Chelate Control of Diiron(I) Dithiolates Relevant to the [Fe-Fe]-
Hydrogenase Active Site
;
_journal_name_full 'Inorganic Chemistry'
_journal_page_first 1655
_journal_page_last 1664
_journal_paper_doi 10.1021/ic0618706
_journal_volume 46
_journal_year 2007
_chemical_formula_moiety '4(C32 H26 Fe2 O4 P2 S2), C7 H8'
_chemical_formula_sum 'C135 H112 Fe8 O16 P8 S8'
_chemical_formula_weight 2941.29
_chemical_name_systematic
; 
? 
;
_space_group_IT_number 2
_symmetry_cell_setting triclinic
_symmetry_space_group_name_Hall '-P 1'
_symmetry_space_group_name_H-M 'P -1'
_atom_sites_solution_hydrogens geom
_atom_sites_solution_primary direct
_atom_sites_solution_secondary difmap
_audit_creation_method SHELXL-97
_audit_update_record
; 
2006-09-20   text and data added, akj 
;
_cell_angle_alpha 79.242(3)
_cell_angle_beta 89.738(3)
_cell_angle_gamma 83.877(3)
_cell_formula_units_Z 1
_cell_length_a 9.5119(15)
_cell_length_b 12.1329(19)
_cell_length_c 28.710(5)
_cell_measurement_reflns_used 878
_cell_measurement_temperature 193(2)
_cell_measurement_theta_max 19.00
_cell_measurement_theta_min 2.28
_cell_volume 3236.1(9)
_computing_cell_refinement 'SAINT V6.22 (Bruker, 2001)'
_computing_data_collection 'SMART V5.625 (Bruker, 2001)'
_computing_data_reduction 'SAINT V6.22 (Bruker, 2001)'
_computing_molecular_graphics 'SHELXTL V6.12 (Bruker, 2001)'
_computing_publication_material 'XCIF (Bruker, 2001)'
_computing_structure_refinement 'SHELXTL V6.12 (Bruker, 2001)'
_computing_structure_solution 'SHELXTL V6.12 (Bruker, 2001)'
_diffrn_ambient_temperature 193(2)
_diffrn_measured_fraction_theta_full 0.996
_diffrn_measured_fraction_theta_max 0.996
_diffrn_measurement_device 'Siemens Platform/CCD'
_diffrn_measurement_method 'profile data from \w scans'
_diffrn_radiation_monochromator graphite
_diffrn_radiation_source 'normal-focus sealed tube'
_diffrn_radiation_type MoK\a
_diffrn_radiation_wavelength 0.71073
_diffrn_radiation_wavelength_id g54las
_diffrn_reflns_av_R_equivalents 0.0931
_diffrn_reflns_av_sigmaI/netI 0.1333
_diffrn_reflns_limit_h_max 11
_diffrn_reflns_limit_h_min -11
_diffrn_reflns_limit_k_max 14
_diffrn_reflns_limit_k_min -14
_diffrn_reflns_limit_l_max 34
_diffrn_reflns_limit_l_min -35
_diffrn_reflns_number 34970
_diffrn_reflns_theta_full 25.70
_diffrn_reflns_theta_max 25.70
_diffrn_reflns_theta_min 1.44
_diffrn_standards_decay_% 9.0
_diffrn_standards_interval_time 306
_diffrn_standards_number 23
_exptl_absorpt_coefficient_mu 1.162
_exptl_absorpt_correction_T_max 0.9386
_exptl_absorpt_correction_T_min 0.7482
_exptl_absorpt_correction_type integration
_exptl_absorpt_process_details 'SHELXTL/XPREP (Bruker, 2001)'
_exptl_crystal_colour red
_exptl_crystal_density_diffrn 1.509
_exptl_crystal_density_method 'not measured'
_exptl_crystal_description needle
_exptl_crystal_F_000 1506
_exptl_crystal_id g54las
_exptl_crystal_preparation
; 
The data crystal was mounted using oil (Parantone-N, Exxon) to a 
0.3 mm cryo-loop (Hampton Research) with the (1 0 0) scattering 
planes roughly normal to the spindle axis. 
;
_exptl_crystal_size_max 0.46
_exptl_crystal_size_mid 0.08
_exptl_crystal_size_min 0.06
_refine_diff_density_max 0.565
_refine_diff_density_min -0.411
_refine_diff_density_rms 0.089
_refine_ls_extinction_method none
_refine_ls_goodness_of_fit_ref 0.916
_refine_ls_hydrogen_treatment noref
_refine_ls_matrix_type full
_refine_ls_number_parameters 770
_refine_ls_number_reflns 12272
_refine_ls_number_restraints 0
_refine_ls_restrained_S_all 0.916
_refine_ls_R_factor_all 0.1268
_refine_ls_R_factor_gt 0.0513
_refine_ls_shift/su_max 0.002
_refine_ls_shift/su_mean 0.000
_refine_ls_structure_factor_coef Fsqd
_refine_ls_weighting_details 'calc w=1/[\s^2^(Fo^2^)+(0.0453P)^2^+0.0000P] where P=(Fo^2^+2Fc^2^)/3'
_refine_ls_weighting_scheme calc
_refine_ls_wR_factor_gt 0.0901
_refine_ls_wR_factor_ref 0.1070
_reflns_number_gt 6679
_reflns_number_total 12272
_reflns_threshold_expression >2sigma(I)
_cod_data_source_file ic0618706si20060928_102719.cif
_cod_data_source_block g54las
_cod_depositor_comments
;
The following automatic conversions were performed:
'_symmetry_cell_setting' value 'Triclinic' changed to 'triclinic'
according to '/home/saulius/struct/CIF-dictionaries/cif_core.dic'
dictionary named 'cif_core.dic' version 2.4.1 from 2010-06-29.

Automatic conversion script
Id: cif_fix_enum 1527 2010-12-29 10:47:43Z saulius 
;
_cod_original_sg_symbol_Hall '-P 1 '
_cod_original_sg_symbol_H-M 'P -1 '
_cod_database_code 4307332

loop_
_symmetry_equiv_pos_as_xyz
'x, y, z'
'-x, -y, -z'

loop_
_atom_site_label
_atom_site_type_symbol
_atom_site_fract_x
_atom_site_fract_y
_atom_site_fract_z
_atom_site_U_iso_or_equiv
_atom_site_adp_type
_atom_site_occupancy
_atom_site_symmetry_multiplicity
_atom_site_calc_flag
_atom_site_refinement_flags
_atom_site_disorder_assembly
_atom_site_disorder_group
Fe1 Fe 0.14291(7) 0.16838(5) 0.10227(2) 0.02103(17) Uani 1 1 d . . .
Fe2 Fe 0.06756(7) 0.23909(5) 0.01677(2) 0.02398(17) Uani 1 1 d . . .
Fe3 Fe 0.62432(7) 0.15280(5) 0.36601(2) 0.02759(18) Uani 1 1 d . . .
Fe4 Fe 0.51950(8) 0.23276(6) 0.43568(2) 0.0347(2) Uani 1 1 d . . .
S1 S 0.05948(12) 0.06001(9) 0.05564(4) 0.0245(3) Uani 1 1 d . . .
S2 S 0.29532(12) 0.19336(10) 0.04165(4) 0.0255(3) Uani 1 1 d . . .
S3 S 0.75345(14) 0.21372(11) 0.41920(4) 0.0364(3) Uani 1 1 d . . .
S4 S 0.55592(14) 0.04700(10) 0.43314(4) 0.0335(3) Uani 1 1 d . . .
P1 P 0.26621(12) 0.05681(10) 0.15914(4) 0.0227(3) Uani 1 1 d . . .
P2 P 0.19775(12) 0.31143(10) 0.13356(4) 0.0221(3) Uani 1 1 d . . .
P3 P 0.75424(14) 0.02982(10) 0.33320(4) 0.0304(3) Uani 1 1 d . . .
P4 P 0.68702(13) 0.28359(10) 0.30821(4) 0.0287(3) Uani 1 1 d . . .
O1 O 0.0003(3) 0.2231(3) -0.08099(12) 0.0378(9) Uani 1 1 d . . .
O2 O 0.1538(4) 0.4678(3) -0.00750(12) 0.0407(9) Uani 1 1 d . . .
O3 O -0.2267(4) 0.2768(3) 0.04536(12) 0.0450(10) Uani 1 1 d . . .
O4 O -0.1184(4) 0.1678(3) 0.15565(12) 0.0421(9) Uani 1 1 d . . .
O5 O 0.5072(4) 0.2416(3) 0.53704(13) 0.0542(11) Uani 1 1 d . . .
O6 O 0.2217(4) 0.2144(3) 0.41604(15) 0.0654(12) Uani 1 1 d . . .
O7 O 0.4881(5) 0.4777(3) 0.40336(14) 0.0711(13) Uani 1 1 d . . .
O8 O 0.3636(4) 0.1376(3) 0.31611(12) 0.0519(10) Uani 1 1 d . . .
C1 C 0.0355(5) 0.2251(4) -0.04288(18) 0.0278(12) Uani 1 1 d . . .
C2 C 0.1129(5) 0.3799(4) 0.00257(16) 0.0315(12) Uani 1 1 d . . .
C3 C -0.1110(5) 0.2667(4) 0.03379(16) 0.0291(12) Uani 1 1 d . . .
C4 C -0.0147(5) 0.1691(4) 0.13427(16) 0.0280(12) Uani 1 1 d . . .
C5 C 0.2141(5) -0.0158(4) 0.03326(16) 0.0329(12) Uani 1 1 d . . .
H5A H 0.2429 -0.0862 0.0562 0.040 Uiso 1 1 calc R . .
H5B H 0.1889 -0.0366 0.0029 0.040 Uiso 1 1 calc R . .
C6 C 0.3366(5) 0.0550(4) 0.02574(17) 0.0321(12) Uani 1 1 d . . .
H6A H 0.3638 0.0651 -0.0080 0.038 Uiso 1 1 calc R . .
H6B H 0.4187 0.0143 0.0450 0.038 Uiso 1 1 calc R . .
C7 C 0.3329(5) 0.1423(4) 0.19821(15) 0.0267(11) Uani 1 1 d . . .
H7 H 0.3875 0.1081 0.2258 0.032 Uiso 1 1 calc R . .
C8 C 0.3034(4) 0.2531(4) 0.18731(16) 0.0287(12) Uani 1 1 d . . .
H8 H 0.3360 0.3008 0.2067 0.034 Uiso 1 1 calc R . .
C9 C 0.4273(5) -0.0255(4) 0.14476(15) 0.0265(11) Uani 1 1 d . . .
C10 C 0.5518(5) 0.0250(4) 0.13583(17) 0.0351(13) Uani 1 1 d . . .
H10 H 0.5548 0.1011 0.1393 0.042 Uiso 1 1 calc R . .
C11 C 0.6718(5) -0.0357(5) 0.12191(17) 0.0417(14) Uani 1 1 d . . .
H11 H 0.7571 -0.0014 0.1166 0.050 Uiso 1 1 calc R . .
C12 C 0.6681(6) -0.1452(5) 0.11572(17) 0.0439(14) Uani 1 1 d . . .
H12 H 0.7501 -0.1858 0.1057 0.053 Uiso 1 1 calc R . .
C13 C 0.5457(5) -0.1953(4) 0.12400(17) 0.0394(14) Uani 1 1 d . . .
H13 H 0.5430 -0.2707 0.1195 0.047 Uiso 1 1 calc R . .
C14 C 0.4255(5) -0.1370(4) 0.13885(15) 0.0312(12) Uani 1 1 d . . .
H14 H 0.3417 -0.1731 0.1450 0.037 Uiso 1 1 calc R . .
C15 C 0.1759(5) -0.0488(3) 0.19790(16) 0.0238(11) Uani 1 1 d . . .
C16 C 0.0768(5) -0.1041(4) 0.17839(17) 0.0372(13) Uani 1 1 d . . .
H16 H 0.0550 -0.0826 0.1455 0.045 Uiso 1 1 calc R . .
C17 C 0.0091(6) -0.1888(4) 0.20489(19) 0.0472(15) Uani 1 1 d . . .
H17 H -0.0565 -0.2265 0.1905 0.057 Uiso 1 1 calc R . .
C18 C 0.0385(5) -0.2177(4) 0.2527(2) 0.0452(15) Uani 1 1 d . . .
H18 H -0.0077 -0.2757 0.2716 0.054 Uiso 1 1 calc R . .
C19 C 0.1338(6) -0.1639(4) 0.27338(18) 0.0423(14) Uani 1 1 d . . .
H19 H 0.1517 -0.1840 0.3066 0.051 Uiso 1 1 calc R . .
C20 C 0.2041(5) -0.0807(4) 0.24657(16) 0.0328(12) Uani 1 1 d . . .
H20 H 0.2716 -0.0452 0.2612 0.039 Uiso 1 1 calc R . .
C21 C 0.0529(4) 0.3995(3) 0.15445(16) 0.0218(11) Uani 1 1 d . . .
C22 C 0.0502(5) 0.4289(4) 0.19908(16) 0.0276(11) Uani 1 1 d . . .
H22 H 0.1207 0.3943 0.2221 0.033 Uiso 1 1 calc R . .
C23 C -0.0537(5) 0.5080(4) 0.21036(17) 0.0324(12) Uani 1 1 d . . .
H23 H -0.0539 0.5271 0.2410 0.039 Uiso 1 1 calc R . .
C24 C -0.1570(5) 0.5595(4) 0.17759(18) 0.0347(13) Uani 1 1 d . . .
H24 H -0.2263 0.6152 0.1854 0.042 Uiso 1 1 calc R . .
C25 C -0.1600(5) 0.5301(4) 0.13343(17) 0.0308(12) Uani 1 1 d . . .
H25 H -0.2321 0.5643 0.1110 0.037 Uiso 1 1 calc R . .
C26 C -0.0565(5) 0.4501(4) 0.12224(16) 0.0309(12) Uani 1 1 d . . .
H26 H -0.0596 0.4289 0.0921 0.037 Uiso 1 1 calc R . .
C27 C 0.3047(4) 0.4199(4) 0.10313(14) 0.0216(11) Uani 1 1 d . . .
C28 C 0.4420(5) 0.3867(4) 0.08940(16) 0.0301(12) Uani 1 1 d . . .
H28 H 0.4790 0.3095 0.0967 0.036 Uiso 1 1 calc R . .
C29 C 0.5244(5) 0.4662(4) 0.06516(17) 0.0341(13) Uani 1 1 d . . .
H29 H 0.6173 0.4428 0.0560 0.041 Uiso 1 1 calc R . .
C30 C 0.4721(5) 0.5787(4) 0.05433(17) 0.0351(13) Uani 1 1 d . . .
H30 H 0.5277 0.6327 0.0372 0.042 Uiso 1 1 calc R . .
C31 C 0.3384(5) 0.6119(4) 0.06870(16) 0.0316(12) Uani 1 1 d . . .
H31 H 0.3026 0.6894 0.0620 0.038 Uiso 1 1 calc R . .
C32 C 0.2560(5) 0.5336(4) 0.09272(15) 0.0272(11) Uani 1 1 d . . .
H32 H 0.1641 0.5581 0.1023 0.033 Uiso 1 1 calc R . .
C33 C 0.5140(5) 0.2354(4) 0.49774(19) 0.0390(14) Uani 1 1 d . . .
C34 C 0.3377(7) 0.2252(4) 0.42346(18) 0.0449(15) Uani 1 1 d . . .
C35 C 0.5036(6) 0.3813(5) 0.41561(19) 0.0490(16) Uani 1 1 d . . .
C36 C 0.4696(6) 0.1429(4) 0.33569(16) 0.0322(12) Uani 1 1 d . . .
C37 C 0.8282(5) 0.1032(4) 0.27877(16) 0.0361(13) Uani 1 1 d . . .
H37 H 0.8877 0.0636 0.2593 0.043 Uiso 1 1 calc R . .
C38 C 0.7957(5) 0.2143(4) 0.26743(16) 0.0352(13) Uani 1 1 d . . .
H38 H 0.8283 0.2564 0.2389 0.042 Uiso 1 1 calc R . .
C39 C 0.9109(5) -0.0516(4) 0.36389(17) 0.0340(12) Uani 1 1 d . . .
C40 C 1.0354(6) -0.0035(4) 0.36507(18) 0.0440(14) Uani 1 1 d . . .
H40 H 1.0395 0.0718 0.3488 0.053 Uiso 1 1 calc R . .
C41 C 1.1551(6) -0.0618(5) 0.3893(2) 0.0505(16) Uani 1 1 d . . .
H41 H 1.2396 -0.0266 0.3894 0.061 Uiso 1 1 calc R . .
C42 C 1.1505(6) -0.1718(5) 0.41315(18) 0.0509(16) Uani 1 1 d . . .
H42 H 1.2314 -0.2125 0.4299 0.061 Uiso 1 1 calc R . .
C43 C 1.0278(6) -0.2209(5) 0.41226(19) 0.0502(15) Uani 1 1 d . . .
H43 H 1.0243 -0.2964 0.4285 0.060 Uiso 1 1 calc R . .
C44 C 0.9085(6) -0.1624(4) 0.38806(17) 0.0419(14) Uani 1 1 d . . .
H44 H 0.8245 -0.1982 0.3879 0.050 Uiso 1 1 calc R . .
C45 C 0.6628(5) -0.0780(4) 0.31314(17) 0.0305(12) Uani 1 1 d . . .
C46 C 0.5709(5) -0.1378(4) 0.34424(19) 0.0415(14) Uani 1 1 d . . .
H46 H 0.5551 -0.1199 0.3748 0.050 Uiso 1 1 calc R . .
C47 C 0.5036(6) -0.2224(4) 0.3307(2) 0.0506(16) Uani 1 1 d . . .
H47 H 0.4448 -0.2644 0.3525 0.061 Uiso 1 1 calc R . .
C48 C 0.5209(6) -0.2460(5) 0.2861(2) 0.0506(16) Uani 1 1 d . . .
H48 H 0.4718 -0.3025 0.2766 0.061 Uiso 1 1 calc R . .
C49 C 0.6090(6) -0.1882(5) 0.2554(2) 0.0534(17) Uani 1 1 d . . .
H49 H 0.6217 -0.2054 0.2246 0.064 Uiso 1 1 calc R . .
C50 C 0.6800(5) -0.1049(4) 0.26855(18) 0.0411(14) Uani 1 1 d . . .
H50 H 0.7413 -0.0656 0.2468 0.049 Uiso 1 1 calc R . .
C51 C 0.8044(5) 0.3846(4) 0.32148(16) 0.0290(12) Uani 1 1 d . . .
C52 C 0.9473(5) 0.3506(4) 0.33116(17) 0.0413(14) Uani 1 1 d . . .
H52 H 0.9847 0.2758 0.3293 0.050 Uiso 1 1 calc R . .
C53 C 1.0360(6) 0.4249(5) 0.34346(17) 0.0441(15) Uani 1 1 d . . .
H53 H 1.1338 0.4015 0.3494 0.053 Uiso 1 1 calc R . .
C54 C 0.9811(6) 0.5324(5) 0.34689(17) 0.0426(14) Uani 1 1 d . . .
H54 H 1.0416 0.5829 0.3556 0.051 Uiso 1 1 calc R . .
C55 C 0.8408(5) 0.5680(4) 0.33800(17) 0.0387(13) Uani 1 1 d . . .
H55 H 0.8042 0.6427 0.3403 0.046 Uiso 1 1 calc R . .
C56 C 0.7528(5) 0.4938(4) 0.32561(16) 0.0350(13) Uani 1 1 d . . .
H56 H 0.6552 0.5181 0.3198 0.042 Uiso 1 1 calc R . .
C57 C 0.5528(5) 0.3785(4) 0.27022(16) 0.0285(12) Uani 1 1 d . . .
C58 C 0.4293(5) 0.4179(4) 0.28991(17) 0.0340(13) Uani 1 1 d . . .
H58 H 0.4087 0.3876 0.3219 0.041 Uiso 1 1 calc R . .
C59 C 0.3337(5) 0.5019(4) 0.26349(18) 0.0390(13) Uani 1 1 d . . .
H59 H 0.2502 0.5296 0.2778 0.047 Uiso 1 1 calc R . .
C60 C 0.3607(5) 0.5443(4) 0.21708(19) 0.0405(14) Uani 1 1 d . . .
H60 H 0.2969 0.6020 0.1991 0.049 Uiso 1 1 calc R . .
C61 C 0.4816(5) 0.5023(4) 0.19675(17) 0.0372(13) Uani 1 1 d . . .
H61 H 0.4998 0.5298 0.1643 0.045 Uiso 1 1 calc R . .
C62 C 0.5764(5) 0.4205(4) 0.22320(17) 0.0343(13) Uani 1 1 d . . .
H62 H 0.6594 0.3928 0.2087 0.041 Uiso 1 1 calc R . .
C63 C 0.8211(5) 0.0874(4) 0.46193(17) 0.0432(14) Uani 1 1 d . . .
H63A H 0.9100 0.0531 0.4500 0.052 Uiso 1 1 calc R . .
H63B H 0.8429 0.1092 0.4924 0.052 Uiso 1 1 calc R . .
C64 C 0.7155(5) 0.0013(4) 0.47007(17) 0.0436(14) Uani 1 1 d . . .
H64A H 0.6888 -0.0118 0.5039 0.052 Uiso 1 1 calc R . .
H64B H 0.7601 -0.0711 0.4630 0.052 Uiso 1 1 calc R . .
C65 C 0.1013(7) 0.5053(8) 0.5085(3) 0.074(4) Uiso 0.50 1 d PG . .
C66 C -0.0018(9) 0.5745(8) 0.5269(3) 0.052(3) Uiso 0.50 1 d PG . .
H66 H 0.0245 0.6225 0.5472 0.062 Uiso 0.50 1 d PG . .
C67 C -0.1435(8) 0.5734(9) 0.5156(4) 0.105(6) Uiso 0.50 1 d PG . .
H67 H -0.2140 0.6207 0.5281 0.126 Uiso 0.50 1 d PG . .
C68 C -0.1820(7) 0.5032(11) 0.4858(4) 0.136(7) Uiso 0.50 1 d PG . .
H68 H -0.2789 0.5025 0.4780 0.164 Uiso 0.50 1 d PG . .
C69 C -0.0789(10) 0.4340(10) 0.4674(4) 0.096(5) Uiso 0.50 1 d PG . .
H69 H -0.1052 0.3860 0.4470 0.115 Uiso 0.50 1 d PG . .
C70 C 0.0628(9) 0.4351(9) 0.4787(4) 0.091(5) Uiso 0.50 1 d PG . .
H70 H 0.1333 0.3878 0.4661 0.109 Uiso 0.50 1 d PG . .
C71 C 0.2524(7) 0.5063(11) 0.5206(4) 0.180(10) Uiso 0.50 1 d PG . .
H71A H 0.2613 0.5621 0.5407 0.270 Uiso 0.50 1 d PG . .
H71B H 0.3055 0.5259 0.4914 0.270 Uiso 0.50 1 d PG . .
H71C H 0.2903 0.4313 0.5376 0.270 Uiso 0.50 1 d PG . .

loop_
_atom_site_aniso_label
_atom_site_aniso_U_11
_atom_site_aniso_U_22
_atom_site_aniso_U_33
_atom_site_aniso_U_23
_atom_site_aniso_U_13
_atom_site_aniso_U_12
Fe1 0.0220(4) 0.0208(4) 0.0207(4) -0.0048(3) 0.0004(3) -0.0029(3)
Fe2 0.0264(4) 0.0229(4) 0.0217(4) -0.0029(3) -0.0013(3) -0.0002(3)
Fe3 0.0360(4) 0.0270(4) 0.0203(4) -0.0032(3) 0.0041(3) -0.0081(3)
Fe4 0.0473(5) 0.0314(4) 0.0249(4) -0.0050(3) 0.0061(4) -0.0032(4)
S1 0.0263(7) 0.0229(7) 0.0251(7) -0.0065(5) -0.0030(5) -0.0032(5)
S2 0.0241(7) 0.0285(7) 0.0242(7) -0.0052(5) 0.0022(5) -0.0037(5)
S3 0.0465(9) 0.0388(8) 0.0260(7) -0.0070(6) 0.0016(6) -0.0134(7)
S4 0.0439(8) 0.0293(7) 0.0265(7) -0.0011(6) 0.0080(6) -0.0076(6)
P1 0.0257(7) 0.0208(7) 0.0213(7) -0.0027(5) -0.0021(5) -0.0032(5)
P2 0.0237(7) 0.0207(7) 0.0219(7) -0.0042(5) 0.0000(5) -0.0022(5)
P3 0.0389(8) 0.0282(8) 0.0247(8) -0.0043(6) 0.0033(6) -0.0071(6)
P4 0.0343(8) 0.0270(7) 0.0238(7) -0.0003(6) 0.0031(6) -0.0072(6)
O1 0.043(2) 0.044(2) 0.026(2) -0.0057(17) -0.0040(18) -0.0035(17)
O2 0.046(2) 0.025(2) 0.048(2) 0.0010(18) -0.0041(18) -0.0075(18)
O3 0.029(2) 0.054(2) 0.048(2) -0.0045(19) 0.0015(19) 0.0060(19)
O4 0.035(2) 0.050(2) 0.045(2) -0.0165(19) 0.0149(19) -0.0100(19)
O5 0.073(3) 0.065(3) 0.027(2) -0.012(2) 0.003(2) -0.007(2)
O6 0.049(3) 0.068(3) 0.076(3) -0.012(2) -0.016(2) 0.008(2)
O7 0.110(4) 0.039(3) 0.061(3) -0.005(2) 0.018(3) -0.001(3)
O8 0.051(3) 0.064(3) 0.042(2) -0.006(2) -0.007(2) -0.021(2)
C1 0.026(3) 0.026(3) 0.030(3) -0.003(2) 0.005(2) 0.001(2)
C2 0.029(3) 0.041(3) 0.024(3) -0.009(3) -0.003(2) 0.004(3)
C3 0.035(3) 0.025(3) 0.025(3) -0.003(2) -0.006(2) 0.007(2)
C4 0.033(3) 0.023(3) 0.028(3) -0.006(2) -0.002(2) -0.003(2)
C5 0.040(3) 0.028(3) 0.032(3) -0.015(2) -0.005(2) 0.009(2)
C6 0.032(3) 0.035(3) 0.029(3) -0.013(2) -0.001(2) 0.006(2)
C7 0.027(3) 0.035(3) 0.018(3) -0.005(2) -0.006(2) 0.000(2)
C8 0.024(3) 0.036(3) 0.030(3) -0.015(2) -0.005(2) -0.002(2)
C9 0.028(3) 0.025(3) 0.024(3) 0.000(2) -0.002(2) -0.001(2)
C10 0.031(3) 0.033(3) 0.039(3) 0.000(2) -0.004(3) -0.003(3)
C11 0.025(3) 0.050(4) 0.047(4) -0.002(3) 0.002(3) -0.005(3)
C12 0.036(3) 0.053(4) 0.039(3) -0.009(3) 0.003(3) 0.010(3)
C13 0.042(3) 0.033(3) 0.043(3) -0.013(3) -0.004(3) 0.008(3)
C14 0.033(3) 0.031(3) 0.030(3) -0.009(2) -0.004(2) -0.001(2)
C15 0.025(3) 0.017(3) 0.028(3) -0.003(2) 0.002(2) 0.003(2)
C16 0.049(3) 0.033(3) 0.028(3) 0.005(2) -0.004(3) -0.012(3)
C17 0.053(4) 0.044(4) 0.043(4) 0.008(3) -0.003(3) -0.024(3)
C18 0.040(3) 0.037(3) 0.053(4) 0.010(3) 0.014(3) -0.010(3)
C19 0.051(4) 0.045(3) 0.025(3) 0.009(3) 0.005(3) -0.005(3)
C20 0.034(3) 0.037(3) 0.027(3) -0.004(2) 0.001(2) -0.006(2)
C21 0.023(3) 0.017(2) 0.028(3) -0.007(2) 0.001(2) -0.008(2)
C22 0.031(3) 0.025(3) 0.028(3) -0.006(2) 0.003(2) -0.007(2)
C23 0.044(3) 0.031(3) 0.026(3) -0.014(2) 0.013(3) -0.011(3)
C24 0.026(3) 0.029(3) 0.052(4) -0.015(3) 0.012(3) -0.004(2)
C25 0.021(3) 0.029(3) 0.042(3) -0.010(2) -0.001(2) 0.003(2)
C26 0.036(3) 0.029(3) 0.029(3) -0.009(2) 0.002(2) -0.004(2)
C27 0.020(3) 0.028(3) 0.018(3) -0.005(2) -0.004(2) -0.004(2)
C28 0.027(3) 0.026(3) 0.039(3) -0.013(2) -0.001(2) -0.001(2)
C29 0.021(3) 0.039(3) 0.047(3) -0.015(3) 0.012(2) -0.011(2)
C30 0.038(3) 0.036(3) 0.035(3) -0.006(3) 0.005(3) -0.017(3)
C31 0.034(3) 0.024(3) 0.037(3) -0.005(2) -0.006(2) -0.004(2)
C32 0.028(3) 0.025(3) 0.028(3) -0.003(2) -0.001(2) -0.003(2)
C33 0.046(4) 0.032(3) 0.038(4) -0.005(3) 0.005(3) 0.001(3)
C34 0.061(4) 0.035(3) 0.034(3) -0.003(3) -0.001(3) 0.010(3)
C35 0.065(4) 0.039(4) 0.044(4) -0.011(3) 0.018(3) -0.004(3)
C36 0.045(4) 0.030(3) 0.022(3) -0.003(2) 0.010(3) -0.010(3)
C37 0.042(3) 0.044(3) 0.026(3) -0.013(3) 0.011(2) -0.011(3)
C38 0.043(3) 0.040(3) 0.019(3) 0.001(2) 0.011(2) -0.004(3)
C39 0.038(3) 0.036(3) 0.029(3) -0.009(2) 0.002(2) -0.004(3)
C40 0.047(4) 0.039(3) 0.047(4) -0.010(3) 0.001(3) -0.006(3)
C41 0.037(4) 0.055(4) 0.066(4) -0.022(3) 0.001(3) -0.014(3)
C42 0.058(4) 0.061(4) 0.035(4) -0.014(3) -0.010(3) 0.000(3)
C43 0.065(4) 0.034(3) 0.046(4) 0.002(3) -0.012(3) 0.003(3)
C44 0.051(4) 0.039(3) 0.037(3) -0.006(3) 0.006(3) -0.010(3)
C45 0.035(3) 0.026(3) 0.030(3) -0.005(2) -0.003(2) 0.001(2)
C46 0.048(4) 0.037(3) 0.045(4) -0.017(3) 0.005(3) -0.012(3)
C47 0.048(4) 0.042(4) 0.066(4) -0.017(3) 0.000(3) -0.013(3)
C48 0.045(4) 0.036(3) 0.074(5) -0.022(3) -0.028(3) 0.005(3)
C49 0.061(4) 0.057(4) 0.047(4) -0.027(3) -0.020(3) 0.005(3)
C50 0.051(4) 0.038(3) 0.033(3) -0.007(3) -0.003(3) 0.001(3)
C51 0.030(3) 0.030(3) 0.026(3) 0.001(2) 0.003(2) -0.010(2)
C52 0.036(3) 0.040(3) 0.044(3) 0.006(3) 0.000(3) -0.007(3)
C53 0.036(3) 0.047(4) 0.042(3) 0.016(3) -0.007(3) -0.011(3)
C54 0.053(4) 0.044(4) 0.034(3) -0.002(3) -0.001(3) -0.028(3)
C55 0.043(4) 0.040(3) 0.036(3) -0.010(3) 0.008(3) -0.009(3)
C56 0.037(3) 0.039(3) 0.032(3) -0.008(3) 0.006(2) -0.017(3)
C57 0.027(3) 0.032(3) 0.027(3) -0.002(2) -0.001(2) -0.008(2)
C58 0.041(3) 0.035(3) 0.026(3) 0.000(2) 0.002(3) -0.013(3)
C59 0.029(3) 0.043(3) 0.045(4) -0.008(3) -0.001(3) -0.007(3)
C60 0.035(3) 0.042(3) 0.043(4) 0.004(3) -0.015(3) -0.014(3)
C61 0.047(4) 0.039(3) 0.027(3) 0.004(3) -0.005(3) -0.026(3)
C62 0.034(3) 0.034(3) 0.035(3) -0.004(3) -0.005(3) -0.011(3)
C63 0.044(3) 0.055(4) 0.028(3) -0.001(3) -0.008(3) -0.003(3)
C64 0.053(4) 0.042(3) 0.029(3) 0.003(3) 0.003(3) 0.010(3)

loop_
_atom_type_symbol
_atom_type_description
_atom_type_scat_dispersion_real
_atom_type_scat_dispersion_imag
_atom_type_scat_source
C C 0.0033 0.0016 'International Tables Vol C Tables 4.2.6.8 and 6.1.1.4'
H H 0.0000 0.0000 'International Tables Vol C Tables 4.2.6.8 and 6.1.1.4'
O O 0.0106 0.0060 'International Tables Vol C Tables 4.2.6.8 and 6.1.1.4'
P P 0.1023 0.0942 'International Tables Vol C Tables 4.2.6.8 and 6.1.1.4'
S S 0.1246 0.1234 'International Tables Vol C Tables 4.2.6.8 and 6.1.1.4'
Fe Fe 0.3463 0.8444 'International Tables Vol C Tables 4.2.6.8 and 6.1.1.4'

loop_
_exptl_crystal_face_index_h
_exptl_crystal_face_index_k
_exptl_crystal_face_index_l
_exptl_crystal_face_perp_dist
0.00 -1.00 0.00 0.0300
0.00 1.00 0.00 0.0300
0.00 0.00 1.00 0.0400
0.00 0.00 -1.00 0.0400
-1.00 1.00 7.00 0.0400
1.00 0.00 0.00 0.2300

loop_
_geom_angle_atom_site_label_1
_geom_angle_atom_site_label_2
_geom_angle_atom_site_label_3
_geom_angle
_geom_angle_site_symmetry_1
_geom_angle_site_symmetry_3
_geom_angle_publ_flag
C4 Fe1 P1 94.32(15) . . ?
C4 Fe1 P2 88.88(15) . . ?
P1 Fe1 P2 87.83(5) . . ?
C4 Fe1 S1 90.92(15) . . ?
P1 Fe1 S1 107.43(5) . . ?
P2 Fe1 S1 164.70(5) . . ?
C4 Fe1 S2 161.19(15) . . ?
P1 Fe1 S2 104.02(5) . . ?
P2 Fe1 S2 95.84(5) . . ?
S1 Fe1 S2 79.76(5) . . ?
C4 Fe1 Fe2 105.11(15) . . ?
P1 Fe1 Fe2 154.05(5) . . ?
P2 Fe1 Fe2 109.23(4) . . ?
S1 Fe1 Fe2 56.16(4) . . ?
S2 Fe1 Fe2 56.15(4) . . ?
C2 Fe2 C3 99.4(2) . . ?
C2 Fe2 C1 95.8(2) . . ?
C3 Fe2 C1 98.5(2) . . ?
C2 Fe2 S1 160.58(15) . . ?
C3 Fe2 S1 87.13(15) . . ?
C1 Fe2 S1 101.28(15) . . ?
C2 Fe2 S2 85.28(15) . . ?
C3 Fe2 S2 146.14(15) . . ?
C1 Fe2 S2 114.50(15) . . ?
S1 Fe2 S2 79.35(5) . . ?
C2 Fe2 Fe1 105.69(15) . . ?
C3 Fe2 Fe1 90.84(15) . . ?
C1 Fe2 Fe1 154.83(14) . . ?
S1 Fe2 Fe1 55.65(3) . . ?
S2 Fe2 Fe1 55.94(4) . . ?
C36 Fe3 P3 95.09(16) . . ?
C36 Fe3 P4 91.38(15) . . ?
P3 Fe3 P4 87.40(5) . . ?
C36 Fe3 S3 154.81(16) . . ?
P3 Fe3 S3 110.02(6) . . ?
P4 Fe3 S3 91.81(5) . . ?
C36 Fe3 S4 92.96(15) . . ?
P3 Fe3 S4 102.59(5) . . ?
P4 Fe3 S4 168.69(6) . . ?
S3 Fe3 S4 79.89(5) . . ?
C36 Fe3 Fe4 99.67(15) . . ?
P3 Fe3 Fe4 154.33(5) . . ?
P4 Fe3 Fe4 112.96(5) . . ?
S3 Fe3 Fe4 56.32(4) . . ?
S4 Fe3 Fe4 55.98(4) . . ?
C35 Fe4 C34 92.5(3) . . ?
C35 Fe4 C33 96.8(2) . . ?
C34 Fe4 C33 100.7(2) . . ?
C35 Fe4 S4 159.23(18) . . ?
C34 Fe4 S4 87.23(17) . . ?
C33 Fe4 S4 103.66(16) . . ?
C35 Fe4 S3 92.67(19) . . ?
C34 Fe4 S3 153.46(17) . . ?
C33 Fe4 S3 104.55(17) . . ?
S4 Fe4 S3 78.94(5) . . ?
C35 Fe4 Fe3 104.24(17) . . ?
C34 Fe4 Fe3 98.30(17) . . ?
C33 Fe4 Fe3 150.90(16) . . ?
S4 Fe4 Fe3 55.39(4) . . ?
S3 Fe4 Fe3 55.22(4) . . ?
C5 S1 Fe1 106.33(15) . . ?
C5 S1 Fe2 102.75(16) . . ?
Fe1 S1 Fe2 68.19(4) . . ?
C6 S2 Fe1 105.83(16) . . ?
C6 S2 Fe2 102.11(15) . . ?
Fe1 S2 Fe2 67.91(4) . . ?
C63 S3 Fe3 105.87(17) . . ?
C63 S3 Fe4 102.76(17) . . ?
Fe3 S3 Fe4 68.46(4) . . ?
C64 S4 Fe3 106.35(17) . . ?
C64 S4 Fe4 102.22(17) . . ?
Fe3 S4 Fe4 68.62(4) . . ?
C15 P1 C7 105.1(2) . . ?
C15 P1 C9 102.4(2) . . ?
C7 P1 C9 102.3(2) . . ?
C15 P1 Fe1 117.63(15) . . ?
C7 P1 Fe1 108.44(15) . . ?
C9 P1 Fe1 119.19(15) . . ?
C21 P2 C8 103.5(2) . . ?
C21 P2 C27 100.61(19) . . ?
C8 P2 C27 101.9(2) . . ?
C21 P2 Fe1 117.36(14) . . ?
C8 P2 Fe1 107.56(15) . . ?
C27 P2 Fe1 123.38(14) . . ?
C45 P3 C37 103.3(2) . . ?
C45 P3 C39 102.9(2) . . ?
C37 P3 C39 102.3(2) . . ?
C45 P3 Fe3 116.51(16) . . ?
C37 P3 Fe3 108.81(17) . . ?
C39 P3 Fe3 120.83(16) . . ?
C38 P4 C51 100.7(2) . . ?
C38 P4 C57 104.7(2) . . ?
C51 P4 C57 100.9(2) . . ?
C38 P4 Fe3 108.19(16) . . ?
C51 P4 Fe3 119.26(15) . . ?
C57 P4 Fe3 120.64(16) . . ?
O1 C1 Fe2 172.2(4) . . ?
O2 C2 Fe2 174.2(4) . . ?
O3 C3 Fe2 175.4(4) . . ?
O4 C4 Fe1 179.0(4) . . ?
C6 C5 S1 111.5(3) . . ?
C6 C5 H5A 109.3 . . ?
S1 C5 H5A 109.3 . . ?
C6 C5 H5B 109.3 . . ?
S1 C5 H5B 109.3 . . ?
H5A C5 H5B 108.0 . . ?
C5 C6 S2 112.7(3) . . ?
C5 C6 H6A 109.0 . . ?
S2 C6 H6A 109.0 . . ?
C5 C6 H6B 109.0 . . ?
S2 C6 H6B 109.0 . . ?
H6A C6 H6B 107.8 . . ?
C8 C7 P1 118.4(3) . . ?
C8 C7 H7 120.8 . . ?
P1 C7 H7 120.8 . . ?
C7 C8 P2 117.7(3) . . ?
C7 C8 H8 121.1 . . ?
P2 C8 H8 121.1 . . ?
C10 C9 C14 118.7(4) . . ?
C10 C9 P1 120.2(4) . . ?
C14 C9 P1 120.9(4) . . ?
C11 C10 C9 120.1(5) . . ?
C11 C10 H10 119.9 . . ?
C9 C10 H10 119.9 . . ?
C12 C11 C10 120.6(5) . . ?
C12 C11 H11 119.7 . . ?
C10 C11 H11 119.7 . . ?
C13 C12 C11 119.8(5) . . ?
C13 C12 H12 120.1 . . ?
C11 C12 H12 120.1 . . ?
C12 C13 C14 120.6(5) . . ?
C12 C13 H13 119.7 . . ?
C14 C13 H13 119.7 . . ?
C13 C14 C9 120.3(5) . . ?
C13 C14 H14 119.9 . . ?
C9 C14 H14 119.9 . . ?
C16 C15 C20 117.6(4) . . ?
C16 C15 P1 119.1(3) . . ?
C20 C15 P1 123.4(4) . . ?
C17 C16 C15 122.6(5) . . ?
C17 C16 H16 118.7 . . ?
C15 C16 H16 118.7 . . ?
C18 C17 C16 118.4(5) . . ?
C18 C17 H17 120.8 . . ?
C16 C17 H17 120.8 . . ?
C19 C18 C17 120.7(5) . . ?
C19 C18 H18 119.7 . . ?
C17 C18 H18 119.7 . . ?
C18 C19 C20 120.8(5) . . ?
C18 C19 H19 119.6 . . ?
C20 C19 H19 119.6 . . ?
C19 C20 C15 119.9(5) . . ?
C19 C20 H20 120.1 . . ?
C15 C20 H20 120.1 . . ?
C22 C21 C26 117.4(4) . . ?
C22 C21 P2 124.0(3) . . ?
C26 C21 P2 118.3(3) . . ?
C23 C22 C21 120.8(4) . . ?
C23 C22 H22 119.6 . . ?
C21 C22 H22 119.6 . . ?
C24 C23 C22 120.6(4) . . ?
C24 C23 H23 119.7 . . ?
C22 C23 H23 119.7 . . ?
C23 C24 C25 120.1(4) . . ?
C23 C24 H24 119.9 . . ?
C25 C24 H24 119.9 . . ?
C24 C25 C26 119.3(5) . . ?
C24 C25 H25 120.4 . . ?
C26 C25 H25 120.4 . . ?
C25 C26 C21 121.6(4) . . ?
C25 C26 H26 119.2 . . ?
C21 C26 H26 119.2 . . ?
C32 C27 C28 118.0(4) . . ?
C32 C27 P2 123.2(3) . . ?
C28 C27 P2 118.9(3) . . ?
C29 C28 C27 120.4(4) . . ?
C29 C28 H28 119.8 . . ?
C27 C28 H28 119.8 . . ?
C30 C29 C28 120.4(4) . . ?
C30 C29 H29 119.8 . . ?
C28 C29 H29 119.8 . . ?
C31 C30 C29 119.3(5) . . ?
C31 C30 H30 120.4 . . ?
C29 C30 H30 120.4 . . ?
C30 C31 C32 120.6(4) . . ?
C30 C31 H31 119.7 . . ?
C32 C31 H31 119.7 . . ?
C31 C32 C27 121.3(4) . . ?
C31 C32 H32 119.4 . . ?
C27 C32 H32 119.4 . . ?
O5 C33 Fe4 177.0(5) . . ?
O6 C34 Fe4 176.5(5) . . ?
O7 C35 Fe4 177.3(5) . . ?
O8 C36 Fe3 178.3(4) . . ?
C38 C37 P3 117.4(4) . . ?
C38 C37 H37 121.3 . . ?
P3 C37 H37 121.3 . . ?
C37 C38 P4 118.0(4) . . ?
C37 C38 H38 121.0 . . ?
P4 C38 H38 121.0 . . ?
C40 C39 C44 117.5(5) . . ?
C40 C39 P3 120.5(4) . . ?
C44 C39 P3 122.0(4) . . ?
C39 C40 C41 122.0(5) . . ?
C39 C40 H40 119.0 . . ?
C41 C40 H40 119.0 . . ?
C42 C41 C40 119.6(5) . . ?
C42 C41 H41 120.2 . . ?
C40 C41 H41 120.2 . . ?
C43 C42 C41 119.2(5) . . ?
C43 C42 H42 120.4 . . ?
C41 C42 H42 120.4 . . ?
C42 C43 C44 121.1(5) . . ?
C42 C43 H43 119.5 . . ?
C44 C43 H43 119.5 . . ?
C43 C44 C39 120.7(5) . . ?
C43 C44 H44 119.7 . . ?
C39 C44 H44 119.7 . . ?
C50 C45 C46 117.8(5) . . ?
C50 C45 P3 123.2(4) . . ?
C46 C45 P3 119.0(4) . . ?
C47 C46 C45 120.4(5) . . ?
C47 C46 H46 119.8 . . ?
C45 C46 H46 119.8 . . ?
C48 C47 C46 120.4(6) . . ?
C48 C47 H47 119.8 . . ?
C46 C47 H47 119.8 . . ?
C49 C48 C47 119.8(5) . . ?
C49 C48 H48 120.1 . . ?
C47 C48 H48 120.1 . . ?
C48 C49 C50 120.7(5) . . ?
C48 C49 H49 119.7 . . ?
C50 C49 H49 119.7 . . ?
C49 C50 C45 120.7(5) . . ?
C49 C50 H50 119.6 . . ?
C45 C50 H50 119.6 . . ?
C56 C51 C52 118.0(4) . . ?
C56 C51 P4 121.6(4) . . ?
C52 C51 P4 120.2(4) . . ?
C53 C52 C51 120.8(5) . . ?
C53 C52 H52 119.6 . . ?
C51 C52 H52 119.6 . . ?
C54 C53 C52 119.5(5) . . ?
C54 C53 H53 120.3 . . ?
C52 C53 H53 120.3 . . ?
C55 C54 C53 121.1(5) . . ?
C55 C54 H54 119.4 . . ?
C53 C54 H54 119.4 . . ?
C54 C55 C56 119.2(5) . . ?
C54 C55 H55 120.4 . . ?
C56 C55 H55 120.4 . . ?
C55 C56 C51 121.4(5) . . ?
C55 C56 H56 119.3 . . ?
C51 C56 H56 119.3 . . ?
C62 C57 C58 118.1(4) . . ?
C62 C57 P4 122.1(4) . . ?
C58 C57 P4 119.6(4) . . ?
C57 C58 C59 121.0(5) . . ?
C57 C58 H58 119.5 . . ?
C59 C58 H58 119.5 . . ?
C60 C59 C58 120.0(5) . . ?
C60 C59 H59 120.0 . . ?
C58 C59 H59 120.0 . . ?
C59 C60 C61 119.3(5) . . ?
C59 C60 H60 120.4 . . ?
C61 C60 H60 120.4 . . ?
C60 C61 C62 120.5(5) . . ?
C60 C61 H61 119.8 . . ?
C62 C61 H61 119.8 . . ?
C57 C62 C61 121.2(5) . . ?
C57 C62 H62 119.4 . . ?
C61 C62 H62 119.4 . . ?
C64 C63 S3 111.6(3) . . ?
C64 C63 H63A 109.3 . . ?
S3 C63 H63A 109.3 . . ?
C64 C63 H63B 109.3 . . ?
S3 C63 H63B 109.3 . . ?
H63A C63 H63B 108.0 . . ?
C63 C64 S4 112.1(3) . . ?
C63 C64 H64A 109.2 . . ?
S4 C64 H64A 109.2 . . ?
C63 C64 H64B 109.2 . . ?
S4 C64 H64B 109.2 . . ?
H64A C64 H64B 107.9 . . ?
C70 C65 C66 120.0 . . ?
C70 C65 C71 119.9 . . ?
C66 C65 C71 120.1 . . ?
C67 C66 C65 120.0 . . ?
C67 C66 H66 120.0 . . ?
C65 C66 H66 120.0 . . ?
C66 C67 C68 120.0 . . ?
C66 C67 H67 120.0 . . ?
C68 C67 H67 120.0 . . ?
C69 C68 C67 120.0 . . ?
C69 C68 H68 120.0 . . ?
C67 C68 H68 120.0 . . ?
C68 C69 C70 120.0 . . ?
C68 C69 H69 120.0 . . ?
C70 C69 H69 120.0 . . ?
C65 C70 C69 120.0 . . ?
C65 C70 H70 120.0 . . ?
C69 C70 H70 120.0 . . ?
C65 C71 H71A 109.5 . . ?
C65 C71 H71B 109.5 . . ?
H71A C71 H71B 109.5 . . ?
C65 C71 H71C 109.5 . . ?
H71A C71 H71C 109.5 . . ?
H71B C71 H71C 109.5 . . ?

loop_
_geom_bond_atom_site_label_1
_geom_bond_atom_site_label_2
_geom_bond_distance
_geom_bond_site_symmetry_2
_geom_bond_publ_flag
Fe1 C4 1.754(5) . ?
Fe1 P1 2.1743(13) . ?
Fe1 P2 2.2070(13) . ?
Fe1 S1 2.2451(13) . ?
Fe1 S2 2.2575(13) . ?
Fe1 Fe2 2.5249(9) . ?
Fe2 C2 1.779(5) . ?
Fe2 C3 1.780(5) . ?
Fe2 C1 1.783(5) . ?
Fe2 S1 2.2587(13) . ?
Fe2 S2 2.2631(13) . ?
Fe3 C36 1.739(5) . ?
Fe3 P3 2.1820(14) . ?
Fe3 P4 2.1993(14) . ?
Fe3 S3 2.2403(14) . ?
Fe3 S4 2.2425(14) . ?
Fe3 Fe4 2.5370(10) . ?
Fe4 C35 1.777(6) . ?
Fe4 C34 1.782(6) . ?
Fe4 C33 1.788(5) . ?
Fe4 S4 2.2583(14) . ?
Fe4 S3 2.2696(15) . ?
S1 C5 1.828(4) . ?
S2 C6 1.823(4) . ?
S3 C63 1.834(5) . ?
S4 C64 1.830(5) . ?
P1 C15 1.820(4) . ?
P1 C7 1.822(4) . ?
P1 C9 1.827(5) . ?
P2 C21 1.821(4) . ?
P2 C8 1.829(4) . ?
P2 C27 1.839(4) . ?
P3 C45 1.825(5) . ?
P3 C37 1.826(5) . ?
P3 C39 1.829(5) . ?
P4 C38 1.821(5) . ?
P4 C51 1.834(5) . ?
P4 C57 1.837(5) . ?
O1 C1 1.151(5) . ?
O2 C2 1.160(5) . ?
O3 C3 1.148(5) . ?
O4 C4 1.159(5) . ?
O5 C33 1.146(5) . ?
O6 C34 1.150(6) . ?
O7 C35 1.150(6) . ?
O8 C36 1.170(5) . ?
C5 C6 1.512(6) . ?
C5 H5A 0.9900 . ?
C5 H5B 0.9900 . ?
C6 H6A 0.9900 . ?
C6 H6B 0.9900 . ?
C7 C8 1.322(6) . ?
C7 H7 0.9500 . ?
C8 H8 0.9500 . ?
C9 C10 1.392(6) . ?
C9 C14 1.396(6) . ?
C10 C11 1.389(6) . ?
C10 H10 0.9500 . ?
C11 C12 1.376(7) . ?
C11 H11 0.9500 . ?
C12 C13 1.370(7) . ?
C12 H12 0.9500 . ?
C13 C14 1.387(6) . ?
C13 H13 0.9500 . ?
C14 H14 0.9500 . ?
C15 C16 1.390(6) . ?
C15 C20 1.398(6) . ?
C16 C17 1.377(6) . ?
C16 H16 0.9500 . ?
C17 C18 1.375(7) . ?
C17 H17 0.9500 . ?
C18 C19 1.370(7) . ?
C18 H18 0.9500 . ?
C19 C20 1.382(6) . ?
C19 H19 0.9500 . ?
C20 H20 0.9500 . ?
C21 C22 1.392(6) . ?
C21 C26 1.405(6) . ?
C22 C23 1.384(6) . ?
C22 H22 0.9500 . ?
C23 C24 1.378(6) . ?
C23 H23 0.9500 . ?
C24 C25 1.381(6) . ?
C24 H24 0.9500 . ?
C25 C26 1.387(6) . ?
C25 H25 0.9500 . ?
C26 H26 0.9500 . ?
C27 C32 1.384(6) . ?
C27 C28 1.402(6) . ?
C28 C29 1.390(6) . ?
C28 H28 0.9500 . ?
C29 C30 1.381(6) . ?
C29 H29 0.9500 . ?
C30 C31 1.377(6) . ?
C30 H30 0.9500 . ?
C31 C32 1.379(6) . ?
C31 H31 0.9500 . ?
C32 H32 0.9500 . ?
C37 C38 1.329(6) . ?
C37 H37 0.9500 . ?
C38 H38 0.9500 . ?
C39 C40 1.379(6) . ?
C39 C44 1.395(6) . ?
C40 C41 1.390(7) . ?
C40 H40 0.9500 . ?
C41 C42 1.387(7) . ?
C41 H41 0.9500 . ?
C42 C43 1.368(7) . ?
C42 H42 0.9500 . ?
C43 C44 1.388(7) . ?
C43 H43 0.9500 . ?
C44 H44 0.9500 . ?
C45 C50 1.384(6) . ?
C45 C46 1.405(6) . ?
C46 C47 1.380(6) . ?
C46 H46 0.9500 . ?
C47 C48 1.368(7) . ?
C47 H47 0.9500 . ?
C48 C49 1.365(7) . ?
C48 H48 0.9500 . ?
C49 C50 1.383(7) . ?
C49 H49 0.9500 . ?
C50 H50 0.9500 . ?
C51 C56 1.389(6) . ?
C51 C52 1.391(6) . ?
C52 C53 1.390(7) . ?
C52 H52 0.9500 . ?
C53 C54 1.372(7) . ?
C53 H53 0.9500 . ?
C54 C55 1.368(7) . ?
C54 H54 0.9500 . ?
C55 C56 1.386(6) . ?
C55 H55 0.9500 . ?
C56 H56 0.9500 . ?
C57 C62 1.378(6) . ?
C57 C58 1.380(6) . ?
C58 C59 1.400(6) . ?
C58 H58 0.9500 . ?
C59 C60 1.369(6) . ?
C59 H59 0.9500 . ?
C60 C61 1.379(7) . ?
C60 H60 0.9500 . ?
C61 C62 1.381(6) . ?
C61 H61 0.9500 . ?
C62 H62 0.9500 . ?
C63 C64 1.511(6) . ?
C63 H63A 0.9900 . ?
C63 H63B 0.9900 . ?
C64 H64A 0.9900 . ?
C64 H64B 0.9900 . ?
C65 C70 1.3899 . ?
C65 C66 1.3901 . ?
C65 C71 1.4815 . ?
C66 C67 1.3899 . ?
C66 H66 0.9500 . ?
C67 C68 1.3902 . ?
C67 H67 0.9498 . ?
C68 C69 1.3900 . ?
C68 H68 0.9500 . ?
C69 C70 1.3900 . ?
C69 H69 0.9500 . ?
C70 H70 0.9501 . ?
C71 H71A 0.9800 . ?
C71 H71B 0.9801 . ?
C71 H71C 0.9800 . ?
